data_7113373
loop_
_publ_author_name
'Cadierno, Victorio'
'D\'iez, Josefina'
'Garc\'ia-Alvarez, Joaqu\'in'
'Gimeno, Jos\'e'

_publ_section_title
;
 A new class of tethered-arene ruthenium(II) complexes with pendant P and
 C donor atoms: synthesis of eta6:eta1:eta1 phosphonio-azabutadienyl
 ruthenabicycles via allenylidene intermediates.
;
_journal_issue 16
_journal_name_full 'Chemical communications (Cambridge, England)'
_journal_page_first 1820
_journal_page_last 1821
_journal_paper_doi 10.1039/b404971c
_journal_year 2004
_chemical_compound_source synthesis
_chemical_formula_moiety 'C48 H32 Cl F3 N3 P2 Ru, F6 Sb'
_chemical_formula_sum 'C48 H32 Cl F9 N3 P2 Ru Sb'
_chemical_formula_weight 1141.98
_chemical_name_systematic
;
?
;
_space_group_IT_number 15
_symmetry_cell_setting monoclinic
_symmetry_space_group_name_Hall '-C 2yc'
_symmetry_space_group_name_H-M 'C 1 2/c 1'
_atom_sites_solution_hydrogens geom
_atom_sites_solution_primary direct
_atom_sites_solution_secondary difmap
_audit_creation_method SHELXL-97
_cell_angle_alpha 90.00
_cell_angle_beta 117.306(7)
_cell_angle_gamma 90.00
_cell_formula_units_Z 8
_cell_length_a 39.587(7)
_cell_length_b 12.430(2)
_cell_length_c 20.522(4)
_cell_measurement_reflns_used 5627
_cell_measurement_temperature 200(2)
_cell_volume 8973(3)
_computing_cell_refinement 'HKL Scalepack (Otwinowki & Minor 1997)'
_computing_data_collection 'Collet (Nonius BV, 1997-2000)'
_computing_data_reduction 'HKL Denzo and scalepack (Otwinowski & Minor 1997)'
_computing_molecular_graphics 'PLATON (Spek, 2003)'
_computing_publication_material 'SHELXL-97 (Sheldrick, 1997)'
_computing_structure_refinement 'SHELXL-97 (Sheldrick, 1997)'
_computing_structure_solution 'DIRDIF-99 (Beurskens, 1999)'
_diffrn_ambient_temperature 200(2)
_diffrn_detector_area_resol_mean 9
_diffrn_measured_fraction_theta_full 0.908
_diffrn_measured_fraction_theta_max 0.908
_diffrn_measurement_device '95 mm CCD camera on \k-goniostat'
_diffrn_measurement_device_type KappaCCD
_diffrn_measurement_method '\f and \w scan'
_diffrn_radiation_monochromator 'horizontally mounted graphite crystal'
_diffrn_radiation_source 'fine-focus sealed tube'
_diffrn_radiation_type CuK\a
_diffrn_radiation_wavelength 1.54184
_diffrn_reflns_av_R_equivalents 0.095
_diffrn_reflns_av_sigmaI/netI 0.1116
_diffrn_reflns_limit_h_max 43
_diffrn_reflns_limit_h_min 0
_diffrn_reflns_limit_k_max 13
_diffrn_reflns_limit_k_min 0
_diffrn_reflns_limit_l_max 18
_diffrn_reflns_limit_l_min -22
_diffrn_reflns_number 54554
_diffrn_reflns_theta_full 58.87
_diffrn_reflns_theta_max 58.87
_diffrn_reflns_theta_min 2.51
_diffrn_standards_number 0
_exptl_absorpt_coefficient_mu 9.392
_exptl_absorpt_correction_T_max 1
_exptl_absorpt_correction_T_min 0.3752
_exptl_absorpt_correction_type empirical
_exptl_absorpt_process_details 'XABS2 (Parkin S, Moezzi B & Hope H,1995)'
_exptl_crystal_colour Orange
_exptl_crystal_density_diffrn 1.691
_exptl_crystal_density_method 'not measured'
_exptl_crystal_description Prismatic
_exptl_crystal_F_000 4512
_exptl_crystal_size_max 0.125
_exptl_crystal_size_mid 0.075
_exptl_crystal_size_min 0.025
_refine_diff_density_max 1.058
_refine_diff_density_min -0.803
_refine_diff_density_rms 0.116
_refine_ls_extinction_method none
_refine_ls_goodness_of_fit_ref 0.968
_refine_ls_hydrogen_treatment mixed
_refine_ls_matrix_type full
_refine_ls_number_parameters 581
_refine_ls_number_reflns 5843
_refine_ls_number_restraints 13
_refine_ls_restrained_S_all 0.969
_refine_ls_R_factor_all 0.1175
_refine_ls_R_factor_gt 0.0603
_refine_ls_shift/su_max 0.000
_refine_ls_shift/su_mean 0.000
_refine_ls_structure_factor_coef Fsqd
_refine_ls_weighting_details 'calc w=1/[\s^2^(Fo^2^)+(0.0885P)^2^+0.0000P] where P=(Fo^2^+2Fc^2^)/3'
_refine_ls_weighting_scheme calc
_refine_ls_wR_factor_gt 0.1392
_refine_ls_wR_factor_ref 0.1652
_reflns_number_gt 3478
_reflns_number_total 5843
_reflns_threshold_expression >2sigma(I)
_cod_data_source_file b404971c.txt
_cod_data_source_block vcm300
_cod_depositor_comments
;
The following automatic conversions were performed:

'_symmetry_cell_setting' value 'Monoclinic' changed to 'monoclinic'
according to
/usr/data/users/saulius/automatic-downloads/retrospective/RSC/lib/dictionaries/cif_core.dic
dictionary named 'cif_core.dic' version 2.4.2 from
2011-04-26.

'_exptl_absorpt_correction_type' value 'Empirical'
changed to 'empirical' according to
/usr/data/users/saulius/automatic-downloads/retrospective/RSC/lib/dictionaries/cif_core.dic
dictionary named 'cif_core.dic' version 2.4.2 from 2011-04-26.

Automatic conversion script
Id: cif_fix_values 2281 2013-09-26 08:29:07Z andrius 
;
_cod_original_sg_symbol_H-M 'C 2/c'
_cod_database_code 7113373

loop_
_symmetry_equiv_pos_as_xyz
'x, y, z'
'-x, y, -z+1/2'
'x+1/2, y+1/2, z'
'-x+1/2, y+1/2, -z+1/2'
'-x, -y, -z'
'x, -y, z-1/2'
'-x+1/2, -y+1/2, -z'
'x+1/2, -y+1/2, z-1/2'

loop_
_atom_site_label
_atom_site_type_symbol
_atom_site_fract_x
_atom_site_fract_y
_atom_site_fract_z
_atom_site_U_iso_or_equiv
_atom_site_adp_type
_atom_site_occupancy
_atom_site_symmetry_multiplicity
_atom_site_calc_flag
_atom_site_refinement_flags
C1 C 0.0192(3) 0.2539(8) 0.1002(6) 0.059(3) Uani 1 1 d .
H1 H 0.0118 0.2375 0.1360 0.071 Uiso 1 1 calc R
C2 C 0.0003(3) 0.2060(9) 0.0304(7) 0.070(3) Uani 1 1 d .
H2 H -0.0196 0.1584 0.0204 0.084 Uiso 1 1 calc R
C3 C 0.0112(3) 0.2290(9) -0.0237(6) 0.063(3) Uani 1 1 d .
H3 H -0.0007 0.1949 -0.0690 0.076 Uiso 1 1 calc R
C4 C 0.0400(3) 0.3040(8) -0.0090(6) 0.064(3) Uani 1 1 d .
H4 H 0.0471 0.3197 -0.0453 0.076 Uiso 1 1 calc R
C5 C 0.0583(3) 0.3555(7) 0.0582(6) 0.052(3) Uani 1 1 d .
H5 H 0.0763 0.4084 0.0659 0.062 Uiso 1 1 calc R
C6 C 0.0490(3) 0.3261(7) 0.1157(5) 0.050(3) Uani 1 1 d .
C7 C 0.0749(3) 0.3549(7) 0.1934(6) 0.052(3) Uani 1 1 d .
C8 C 0.0654(3) 0.4500(8) 0.2251(6) 0.054(3) Uani 1 1 d .
C9 C 0.0534(3) 0.5433(9) 0.1844(6) 0.068(3) Uani 1 1 d .
H9 H 0.0504 0.5448 0.1367 0.081 Uiso 1 1 calc R
C10 C 0.0457(3) 0.6352(9) 0.2141(7) 0.077(3) Uani 1 1 d .
H10 H 0.0389 0.6989 0.1874 0.092 Uiso 1 1 calc R
C11 C 0.0484(4) 0.6310(9) 0.2837(7) 0.083(4) Uani 1 1 d .
H11 H 0.0433 0.6923 0.3035 0.099 Uiso 1 1 calc R
C12 C 0.0583(4) 0.5393(11) 0.3231(7) 0.097(4) Uani 1 1 d .
H12 H 0.0589 0.5367 0.3689 0.116 Uiso 1 1 calc R
C13 C 0.0678(3) 0.4482(9) 0.2949(6) 0.077(4) Uani 1 1 d .
H13 H 0.0757 0.3858 0.3230 0.093 Uiso 1 1 calc R
C14 C 0.1049(3) 0.2855(7) 0.2274(5) 0.047(2) Uani 1 1 d .
C15 C 0.1336(3) 0.2979(8) 0.3039(5) 0.056(3) Uani 1 1 d D
C23 C 0.1090(3) 0.1960(7) 0.1833(5) 0.042(2) Uani 1 1 d .
C24 C 0.2041(3) 0.0618(9) 0.2147(5) 0.051(3) Uani 1 1 d .
C25 C 0.2228(3) 0.1535(8) 0.2491(6) 0.064(3) Uani 1 1 d .
H25 H 0.2105 0.2075 0.2612 0.076 Uiso 1 1 calc R
C26 C 0.2609(4) 0.1639(10) 0.2656(7) 0.083(4) Uani 1 1 d .
H26 H 0.2740 0.2261 0.2887 0.100 Uiso 1 1 calc R
C27 C 0.2793(3) 0.0861(12) 0.2488(7) 0.079(4) Uani 1 1 d .
H27 H 0.3046 0.0957 0.2597 0.095 Uiso 1 1 calc R
C28 C 0.2607(4) -0.0090(10) 0.2151(6) 0.073(3) Uani 1 1 d .
H28 H 0.2735 -0.0637 0.2047 0.088 Uiso 1 1 calc R
C29 C 0.2233(3) -0.0192(8) 0.1980(6) 0.069(3) Uani 1 1 d .
H29 H 0.2103 -0.0814 0.1748 0.082 Uiso 1 1 calc R
C30 C 0.1567(3) -0.0763(7) 0.2500(5) 0.046(2) Uani 1 1 d .
C31 C 0.1801(3) -0.0641(9) 0.3257(6) 0.064(3) Uani 1 1 d .
H31 H 0.1930 0.0001 0.3443 0.076 Uiso 1 1 calc R
C32 C 0.1835(3) -0.1476(11) 0.3716(6) 0.069(3) Uani 1 1 d .
H32 H 0.1987 -0.1395 0.4218 0.083 Uiso 1 1 calc R
C33 C 0.1649(4) -0.2436(10) 0.3446(8) 0.074(4) Uani 1 1 d .
H33 H 0.1677 -0.2997 0.3766 0.089 Uiso 1 1 calc R
C34 C 0.1425(4) -0.2566(9) 0.2710(7) 0.073(3) Uani 1 1 d .
H34 H 0.1304 -0.3219 0.2528 0.088 Uiso 1 1 calc R
C35 C 0.1378(3) -0.1717(8) 0.2229(6) 0.060(3) Uani 1 1 d .
H35 H 0.1220 -0.1796 0.1729 0.072 Uiso 1 1 calc R
C36 C 0.1318(3) 0.0006(7) 0.0977(5) 0.048(2) Uani 1 1 d .
H36A H 0.1129 -0.0547 0.0888 0.058 Uiso 1 1 calc R
H36B H 0.1501 -0.0270 0.0825 0.058 Uiso 1 1 calc R
C37 C 0.1498(3) 0.2052(8) 0.0603(5) 0.046(2) Uani 1 1 d .
C38 C 0.1521(3) 0.3096(8) 0.0851(6) 0.060(3) Uani 1 1 d .
H38 H 0.1323 0.3386 0.0920 0.072 Uiso 1 1 calc R
C39 C 0.1842(4) 0.3717(9) 0.0996(6) 0.076(3) Uani 1 1 d .
H39 H 0.1857 0.4420 0.1161 0.091 Uiso 1 1 calc R
C40 C 0.2133(3) 0.3299(9) 0.0897(6) 0.069(3) Uani 1 1 d .
H40 H 0.2347 0.3713 0.0999 0.083 Uiso 1 1 calc R
C41 C 0.2109(3) 0.2263(10) 0.0647(5) 0.061(3) Uani 1 1 d .
H41 H 0.2308 0.1975 0.0579 0.073 Uiso 1 1 calc R
C42 C 0.1794(3) 0.1652(8) 0.0497(5) 0.055(3) Uani 1 1 d .
H42 H 0.1780 0.0956 0.0321 0.066 Uiso 1 1 calc R
C43 C 0.0880(3) 0.0781(8) -0.0509(5) 0.052(3) Uani 1 1 d .
C44 C 0.0965(3) 0.1278(8) -0.1013(6) 0.064(3) Uani 1 1 d .
H44 H 0.1141 0.1837 -0.0864 0.077 Uiso 1 1 calc R
C45 C 0.0792(4) 0.0953(10) -0.1743(6) 0.074(3) Uani 1 1 d .
H45 H 0.0860 0.1267 -0.2076 0.089 Uiso 1 1 calc R
C46 C 0.0525(4) 0.0181(10) -0.1961(6) 0.078(4) Uani 1 1 d .
H46 H 0.0400 -0.0019 -0.2452 0.094 Uiso 1 1 calc R
C47 C 0.0438(5) -0.0307(11) -0.1466(7) 0.130(7) Uani 1 1 d .
H47 H 0.0259 -0.0859 -0.1615 0.156 Uiso 1 1 calc R
C48 C 0.0613(4) 0.0015(10) -0.0741(7) 0.106(5) Uani 1 1 d .
H48 H 0.0545 -0.0306 -0.0409 0.127 Uiso 1 1 calc R
Cl1 Cl 0.05557(7) 0.00240(18) 0.11084(13) 0.0594(7) Uani 1 1 d .
F4 F 0.08174(19) 0.7451(5) 0.0574(3) 0.098(2) Uani 1 1 d .
F5 F 0.0635(2) 0.5703(5) -0.0211(3) 0.097(2) Uani 1 1 d .
F6 F 0.12233(19) 0.5693(5) 0.1076(3) 0.0855(19) Uani 1 1 d .
F7 F 0.1325(3) 0.5663(6) -0.0118(4) 0.123(3) Uani 1 1 d .
F8 F 0.0902(2) 0.7335(6) -0.0614(4) 0.115(3) Uani 1 1 d .
F9 F 0.14999(19) 0.7388(6) 0.0703(4) 0.104(2) Uani 1 1 d .
N1 N 0.1397(2) 0.1399(6) 0.2188(4) 0.0435(19) Uani 1 1 d .
P1 P 0.15550(7) 0.03448(19) 0.19324(13) 0.0462(7) Uani 1 1 d .
P2 P 0.10887(7) 0.12231(19) 0.04500(13) 0.0490(7) Uani 1 1 d .
Ru1 Ru 0.06506(2) 0.18286(6) 0.08110(4) 0.0481(3) Uani 1 1 d .
Sb1 Sb 0.10638(2) 0.65240(5) 0.02288(4) 0.0651(3) Uani 1 1 d .
C17 C 0.1540(4) 0.3960(10) 0.3169(7) 0.125(9) Uani 1 1 d D
C16 C 0.1391(3) 0.2126(9) 0.3538(5) 0.067(3) Uani 1 1 d D
F1 F 0.1170(2) 0.1288(5) 0.3319(3) 0.0824(19) Uani 1 1 d .
F2 F 0.1541(3) 0.4706(6) 0.2879(6) 0.114(3) Uani 1 1 d .
F3 F 0.1721(3) 0.1189(7) 0.4727(5) 0.132(3) Uiso 1 1 d .
C20 C 0.1803(4) 0.3896(9) 0.3924(7) 0.155(11) Uani 1 1 d D
C18 C 0.1685(3) 0.2166(10) 0.4272(5) 0.105(5) Uani 1 1 d D
C19 C 0.1914(3) 0.3106(11) 0.4483(5) 0.185(13) Uani 1 1 d D
C21 C 0.2092(4) 0.4815(10) 0.4286(8) 0.168(10) Uani 1 1 d D
N3 N 0.2464(4) 0.298(2) 0.5854(6) 0.336(18) Uani 1 1 d D
C22 C 0.2222(3) 0.2970(16) 0.5283(6) 0.212(13) Uani 1 1 d D
N2 N 0.2334(4) 0.5354(11) 0.4646(8) 0.196(8) Uani 1 1 d D
CT01 C 0.0297 0.2791 0.0453 0.010 Uiso 0.00 1 d P

loop_
_atom_site_aniso_label
_atom_site_aniso_U_11
_atom_site_aniso_U_22
_atom_site_aniso_U_33
_atom_site_aniso_U_23
_atom_site_aniso_U_13
_atom_site_aniso_U_12
C1 0.031(7) 0.065(7) 0.069(8) 0.017(6) 0.013(6) -0.003(6)
C2 0.042(7) 0.068(7) 0.089(10) 0.008(7) 0.022(7) -0.003(6)
C3 0.041(7) 0.067(8) 0.060(8) 0.005(6) 0.005(6) -0.004(6)
C4 0.079(9) 0.054(7) 0.045(7) 0.006(5) 0.017(6) 0.016(7)
C5 0.045(7) 0.043(6) 0.061(7) 0.012(5) 0.019(6) 0.015(5)
C6 0.045(7) 0.055(6) 0.049(7) 0.003(5) 0.020(5) 0.015(6)
C7 0.052(7) 0.049(6) 0.062(7) 0.002(5) 0.033(6) 0.000(6)
C8 0.047(7) 0.056(7) 0.057(7) 0.002(6) 0.023(5) 0.006(6)
C9 0.074(9) 0.063(8) 0.069(8) 0.005(7) 0.036(7) 0.011(7)
C10 0.073(9) 0.058(8) 0.083(10) 0.007(7) 0.021(7) 0.014(6)
C11 0.092(10) 0.070(9) 0.081(10) -0.007(7) 0.035(8) 0.034(7)
C12 0.127(13) 0.086(9) 0.077(9) 0.016(8) 0.047(9) 0.059(9)
C13 0.090(10) 0.079(9) 0.076(9) 0.026(7) 0.050(7) 0.038(7)
C14 0.045(7) 0.048(6) 0.050(6) -0.008(5) 0.024(6) -0.002(6)
C15 0.043(7) 0.074(8) 0.056(7) -0.003(6) 0.027(6) 0.012(6)
C23 0.033(6) 0.038(5) 0.058(6) 0.004(5) 0.022(5) 0.001(5)
C24 0.038(6) 0.062(7) 0.051(6) 0.015(6) 0.019(5) 0.013(6)
C25 0.043(8) 0.058(7) 0.069(7) -0.010(6) 0.007(6) -0.004(6)
C26 0.069(11) 0.076(9) 0.092(10) 0.000(7) 0.026(8) -0.008(8)
C27 0.035(7) 0.101(10) 0.099(10) 0.031(8) 0.028(7) 0.000(8)
C28 0.059(9) 0.074(9) 0.100(10) 0.007(7) 0.047(8) 0.003(7)
C29 0.059(9) 0.062(7) 0.089(9) 0.005(6) 0.037(7) 0.000(7)
C30 0.054(7) 0.042(6) 0.044(6) 0.004(5) 0.024(5) 0.000(5)
C31 0.069(8) 0.070(7) 0.055(8) 0.013(6) 0.031(6) 0.002(6)
C32 0.061(8) 0.097(10) 0.053(7) 0.024(7) 0.029(6) 0.021(7)
C33 0.081(10) 0.073(9) 0.097(11) 0.040(8) 0.065(9) 0.029(8)
C34 0.078(9) 0.074(8) 0.081(10) 0.003(7) 0.048(8) 0.004(7)
C35 0.057(8) 0.059(7) 0.060(7) 0.014(6) 0.025(6) 0.008(6)
C36 0.050(7) 0.045(6) 0.050(6) 0.000(5) 0.023(5) -0.002(5)
C37 0.041(7) 0.050(7) 0.039(6) 0.001(5) 0.012(5) -0.002(5)
C38 0.043(7) 0.052(7) 0.081(8) -0.001(6) 0.025(6) -0.003(6)
C39 0.053(8) 0.067(8) 0.092(9) -0.011(6) 0.021(7) 0.000(7)
C40 0.048(8) 0.065(8) 0.088(9) 0.002(7) 0.025(7) -0.012(7)
C41 0.041(7) 0.085(9) 0.064(7) 0.001(6) 0.030(6) -0.004(7)
C42 0.061(8) 0.055(7) 0.052(7) -0.002(5) 0.030(6) -0.002(6)
C43 0.050(7) 0.061(7) 0.039(6) 0.003(5) 0.016(5) -0.008(6)
C44 0.057(8) 0.079(8) 0.053(8) -0.003(6) 0.022(6) -0.022(6)
C45 0.086(10) 0.096(9) 0.050(8) 0.000(7) 0.038(7) -0.011(8)
C46 0.090(10) 0.093(9) 0.034(7) -0.008(7) 0.013(6) -0.018(8)
C47 0.190(17) 0.125(12) 0.057(9) -0.021(8) 0.040(10) -0.102(12)
C48 0.145(13) 0.120(11) 0.059(9) -0.022(8) 0.051(9) -0.086(11)
Cl1 0.0586(18) 0.0554(15) 0.0632(16) 0.0005(12) 0.0272(14) -0.0112(13)
F4 0.080(5) 0.107(5) 0.096(5) -0.023(4) 0.031(4) 0.026(4)
F5 0.104(6) 0.097(5) 0.078(5) 0.003(4) 0.031(4) -0.021(4)
F6 0.094(5) 0.082(4) 0.082(4) 0.019(3) 0.042(4) 0.001(4)
F7 0.170(8) 0.118(6) 0.123(6) 0.012(5) 0.102(6) 0.048(6)
F8 0.143(7) 0.103(5) 0.099(5) 0.025(4) 0.054(5) 0.005(5)
F9 0.073(5) 0.112(5) 0.124(6) 0.008(4) 0.044(5) -0.014(4)
N1 0.038(5) 0.047(5) 0.043(5) -0.007(4) 0.016(4) -0.009(4)
P1 0.0466(17) 0.0466(15) 0.0441(15) 0.0017(12) 0.0199(13) 0.0024(13)
P2 0.0490(17) 0.0512(16) 0.0446(15) 0.0019(12) 0.0194(13) -0.0044(13)
Ru1 0.0405(5) 0.0519(5) 0.0469(5) 0.0026(4) 0.0157(4) -0.0031(4)
Sb1 0.0754(6) 0.0587(5) 0.0671(5) 0.0054(4) 0.0379(5) 0.0071(4)
C17 0.037(9) 0.169(19) 0.153(18) -0.137(17) 0.029(10) -0.046(12)
C16 0.057(8) 0.091(10) 0.052(8) 0.001(7) 0.026(6) 0.021(7)
F1 0.112(6) 0.071(4) 0.075(4) 0.015(3) 0.053(4) 0.007(4)
F2 0.112(7) 0.062(5) 0.197(9) -0.040(5) 0.096(7) -0.035(5)
C20 0.18(3) 0.069(11) 0.32(4) -0.038(14) 0.20(3) -0.004(12)
C18 0.117(13) 0.158(14) 0.053(9) 0.027(9) 0.051(9) 0.083(11)
C19 0.028(8) 0.35(3) 0.135(16) -0.20(2) 0.004(10) 0.011(15)
C21 0.100(13) 0.201(19) 0.26(2) -0.203(17) 0.133(14) -0.119(13)
N3 0.080(11) 0.77(5) 0.090(11) -0.17(2) -0.017(9) 0.12(2)
C22 0.058(11) 0.45(4) 0.101(13) -0.125(18) 0.009(10) 0.069(16)
N2 0.29(3) 0.146(13) 0.23(2) -0.047(13) 0.19(2) -0.032(15)

loop_
_atom_type_symbol
_atom_type_description
_atom_type_scat_dispersion_real
_atom_type_scat_dispersion_imag
_atom_type_scat_source
C C 0.0181 0.0091 'International Tables Vol C Tables 4.2.6.8 and 6.1.1.4'
H H 0.0000 0.0000 'International Tables Vol C Tables 4.2.6.8 and 6.1.1.4'
Cl Cl 0.3639 0.7018 'International Tables Vol C Tables 4.2.6.8 and 6.1.1.4'
F F 0.0727 0.0534 'International Tables Vol C Tables 4.2.6.8 and 6.1.1.4'
N N 0.0311 0.0180 'International Tables Vol C Tables 4.2.6.8 and 6.1.1.4'
P P 0.2955 0.4335 'International Tables Vol C Tables 4.2.6.8 and 6.1.1.4'
Ru Ru 0.0552 3.2960 'International Tables Vol C Tables 4.2.6.8 and 6.1.1.4'
Sb Sb -0.0562 5.8946 'International Tables Vol C Tables 4.2.6.8 and 6.1.1.4'

loop_
_geom_angle_atom_site_label_1
_geom_angle_atom_site_label_2
_geom_angle_atom_site_label_3
_geom_angle
C6 C1 C2 120.1(10)
C6 C1 Ru1 67.7(5)
C2 C1 Ru1 75.3(6)
C6 C1 H1 119.9
C2 C1 H1 119.9
Ru1 C1 H1 129.4
C3 C2 C1 120.7(10)
C3 C2 Ru1 72.5(6)
C1 C2 Ru1 68.4(6)
C3 C2 H2 119.6
C1 C2 H2 119.6
Ru1 C2 H2 132.6
C2 C3 C4 119.1(10)
C2 C3 Ru1 72.3(6)
C4 C3 Ru1 69.4(6)
C2 C3 H3 120.5
C4 C3 H3 120.5
Ru1 C3 H3 130.3
C5 C4 C3 121.7(10)
C5 C4 Ru1 69.9(5)
C3 C4 Ru1 74.8(6)
C5 C4 H4 119.1
C3 C4 H4 119.1
Ru1 C4 H4 128.5
C4 C5 C6 119.2(10)
C4 C5 Ru1 73.6(6)
C6 C5 Ru1 68.0(5)
C4 C5 H5 120.4
C6 C5 H5 120.4
Ru1 C5 H5 130.5
C1 C6 C5 118.9(9)
C1 C6 C7 119.5(9)
C5 C6 C7 120.7(9)
C1 C6 Ru1 74.7(6)
C5 C6 Ru1 73.1(5)
C7 C6 Ru1 113.4(6)
C14 C7 C8 127.8(9)
C14 C7 C6 113.7(8)
C8 C7 C6 118.4(9)
C9 C8 C13 118.6(9)
C9 C8 C7 119.5(9)
C13 C8 C7 121.9(9)
C8 C9 C10 120.5(10)
C8 C9 H9 119.7
C10 C9 H9 119.7
C11 C10 C9 119.5(10)
C11 C10 H10 120.3
C9 C10 H10 120.3
C12 C11 C10 121.0(10)
C12 C11 H11 119.5
C10 C11 H11 119.5
C11 C12 C13 119.7(11)
C11 C12 H12 120.2
C13 C12 H12 120.2
C8 C13 C12 120.5(10)
C8 C13 H13 119.7
C12 C13 H13 119.7
C7 C14 C15 122.9(8)
C7 C14 C23 118.1(9)
C15 C14 C23 119.0(9)
C16 C15 C17 128.3(11)
C16 C15 C14 118.9(9)
C17 C15 C14 112.7(8)
N1 C23 C14 113.3(8)
N1 C23 Ru1 132.6(7)
C14 C23 Ru1 114.1(7)
C25 C24 C29 120.2(10)
C25 C24 P1 123.3(9)
C29 C24 P1 116.4(9)
C24 C25 C26 118.2(10)
C24 C25 H25 120.9
C26 C25 H25 120.9
C27 C26 C25 121.5(12)
C27 C26 H26 119.2
C25 C26 H26 119.2
C26 C27 C28 120.8(11)
C26 C27 H27 119.6
C28 C27 H27 119.6
C29 C28 C27 118.1(11)
C29 C28 H28 121.0
C27 C28 H28 121.0
C28 C29 C24 121.2(11)
C28 C29 H29 119.4
C24 C29 H29 119.4
C35 C30 C31 120.0(9)
C35 C30 P1 123.5(8)
C31 C30 P1 116.4(8)
C32 C31 C30 119.2(10)
C32 C31 H31 120.4
C30 C31 H31 120.4
C31 C32 C33 121.0(11)
C31 C32 H32 119.5
C33 C32 H32 119.5
C34 C33 C32 120.2(10)
C34 C33 H33 119.9
C32 C33 H33 119.9
C33 C34 C35 120.0(11)
C33 C34 H34 120.0
C35 C34 H34 120.0
C30 C35 C34 119.6(10)
C30 C35 H35 120.2
C34 C35 H35 120.2
P1 C36 P2 108.6(4)
P1 C36 H36A 110.0
P2 C36 H36A 110.0
P1 C36 H36B 110.0
P2 C36 H36B 110.0
H36A C36 H36B 108.4
C42 C37 C38 118.6(9)
C42 C37 P2 121.5(8)
C38 C37 P2 119.9(8)
C37 C38 C39 119.8(10)
C37 C38 H38 120.1
C39 C38 H38 120.1
C40 C39 C38 120.5(10)
C40 C39 H39 119.8
C38 C39 H39 119.8
C39 C40 C41 119.8(11)
C39 C40 H40 120.1
C41 C40 H40 120.1
C42 C41 C40 120.2(10)
C42 C41 H41 119.9
C40 C41 H41 119.9
C41 C42 C37 121.2(10)
C41 C42 H42 119.4
C37 C42 H42 119.4
C48 C43 C44 118.6(9)
C48 C43 P2 119.3(8)
C44 C43 P2 121.8(8)
C43 C44 C45 120.7(10)
C43 C44 H44 119.6
C45 C44 H44 119.6
C46 C45 C44 119.4(10)
C46 C45 H45 120.3
C44 C45 H45 120.3
C45 C46 C47 120.0(10)
C45 C46 H46 120.0
C47 C46 H46 120.0
C46 C47 C48 120.2(12)
C46 C47 H47 119.9
C48 C47 H47 119.9
C43 C48 C47 121.0(10)
C43 C48 H48 119.5
C47 C48 H48 119.5
C23 N1 P1 130.3(7)
N1 P1 C30 107.9(4)
N1 P1 C36 117.0(4)
C30 P1 C36 112.1(4)
N1 P1 C24 107.1(5)
C30 P1 C24 106.2(4)
C36 P1 C24 106.0(5)
C37 P2 C43 106.4(4)
C37 P2 C36 101.7(4)
C43 P2 C36 104.0(4)
C37 P2 Ru1 120.1(3)
C43 P2 Ru1 114.0(3)
C36 P2 Ru1 108.8(3)
CT01 Ru1 C23 121.9(3)
CT01 Ru1 C6 41.6(3)
C23 Ru1 C6 80.3(4)
CT01 Ru1 C5 40.0(3)
C23 Ru1 C5 96.1(4)
C6 Ru1 C5 38.9(3)
CT01 Ru1 C1 39.4(3)
C23 Ru1 C1 99.8(4)
C6 Ru1 C1 37.6(4)
C5 Ru1 C1 67.4(4)
CT01 Ru1 C4 38.4(3)
C23 Ru1 C4 130.3(4)
C6 Ru1 C4 67.9(4)
C5 Ru1 C4 36.5(3)
C1 Ru1 C4 77.8(4)
CT01 Ru1 C2 37.2(3)
C23 Ru1 C2 135.1(4)
C6 Ru1 C2 66.6(4)
C5 Ru1 C2 77.2(4)
C1 Ru1 C2 36.3(3)
C4 Ru1 C2 64.0(4)
CT01 Ru1 C3 37.6(3)
C23 Ru1 C3 159.2(4)
C6 Ru1 C3 79.2(4)
C5 Ru1 C3 65.5(4)
C1 Ru1 C3 65.2(4)
C4 Ru1 C3 35.8(4)
C2 Ru1 C3 35.2(4)
CT01 Ru1 P2 132.28(7)
C23 Ru1 P2 86.7(3)
C6 Ru1 P2 140.2(3)
C5 Ru1 P2 106.7(3)
C1 Ru1 P2 171.5(3)
C4 Ru1 P2 93.9(3)
C2 Ru1 P2 138.0(3)
C3 Ru1 P2 107.0(3)
CT01 Ru1 Cl1 124.33(7)
C23 Ru1 Cl1 88.4(2)
C6 Ru1 Cl1 126.5(3)
C5 Ru1 Cl1 162.6(3)
C1 Ru1 Cl1 95.2(3)
C4 Ru1 Cl1 141.2(3)
C2 Ru1 Cl1 87.7(3)
C3 Ru1 Cl1 106.5(3)
P2 Ru1 Cl1 90.29(9)
F5 Sb1 F8 89.8(3)
F5 Sb1 F7 92.5(4)
F8 Sb1 F7 88.3(3)
F5 Sb1 F4 90.2(3)
F8 Sb1 F4 90.0(3)
F7 Sb1 F4 176.8(3)
F5 Sb1 F6 89.5(3)
F8 Sb1 F6 179.4(4)
F7 Sb1 F6 91.6(3)
F4 Sb1 F6 90.1(3)
F5 Sb1 F9 178.1(3)
F8 Sb1 F9 90.9(3)
F7 Sb1 F9 89.2(4)
F4 Sb1 F9 88.0(3)
F6 Sb1 F9 89.8(3)
F2 C17 C20 117.0(11)
F2 C17 C15 139.8(14)
C20 C17 C15 103.1(10)
F1 C16 C15 119.4(8)
F1 C16 C18 119.3(9)
C15 C16 C18 121.2(11)
C17 C20 C19 136.3(11)
C17 C20 C21 119.6(9)
C19 C20 C21 103.7(10)
C19 C18 C16 116.8(10)
C19 C18 F3 127.8(9)
C16 C18 F3 115.4(9)
C20 C19 C18 113.9(9)
C20 C19 C22 137.5(12)
C18 C19 C22 108.5(10)
N2 C21 C20 167.6(13)
N3 C22 C19 172.1(19)

loop_
_geom_bond_atom_site_label_1
_geom_bond_atom_site_label_2
_geom_bond_distance
C1 C6 1.399(13)
C1 C2 1.407(14)
C1 Ru1 2.210(10)
C1 H1 0.9300
C2 C3 1.392(14)
C2 Ru1 2.299(11)
C2 H2 0.9300
C3 C4 1.395(14)
C3 Ru1 2.301(10)
C3 H3 0.9300
C4 C5 1.386(13)
C4 Ru1 2.233(9)
C4 H4 0.9300
C5 C6 1.435(13)
C5 Ru1 2.186(9)
C5 H5 0.9300
C6 C7 1.489(13)
C6 Ru1 2.119(9)
C7 C14 1.373(13)
C7 C8 1.478(13)
C8 C9 1.380(13)
C8 C13 1.392(13)
C9 C10 1.392(14)
C9 H9 0.9300
C10 C11 1.384(15)
C10 H10 0.9300
C11 C12 1.347(14)
C11 H11 0.9300
C12 C13 1.400(14)
C12 H12 0.9300
C13 H13 0.9300
C14 C15 1.463(13)
C14 C23 1.490(12)
C15 C16 1.419(2)
C15 C17 1.420(2)
C23 N1 1.297(11)
C23 Ru1 2.026(10)
C24 C25 1.366(13)
C24 C29 1.395(13)
C24 P1 1.800(10)
C25 C26 1.392(16)
C25 H25 0.9300
C26 C27 1.346(16)
C26 H26 0.9300
C27 C28 1.395(16)
C27 H27 0.9300
C28 C29 1.362(15)
C28 H28 0.9300
C29 H29 0.9300
C30 C35 1.376(13)
C30 C31 1.404(13)
C30 P1 1.790(9)
C31 C32 1.366(13)
C31 H31 0.9300
C32 C33 1.378(15)
C32 H32 0.9300
C33 C34 1.367(15)
C33 H33 0.9300
C34 C35 1.397(14)
C34 H34 0.9300
C35 H35 0.9300
C36 P1 1.794(9)
C36 P2 1.839(9)
C36 H36A 0.9700
C36 H36B 0.9700
C37 C42 1.380(13)
C37 C38 1.382(12)
C37 P2 1.821(10)
C38 C39 1.398(14)
C38 H38 0.9300
C39 C40 1.360(15)
C39 H39 0.9300
C40 C41 1.373(13)
C40 H40 0.9300
C41 C42 1.369(13)
C41 H41 0.9300
C42 H42 0.9300
C43 C48 1.337(14)
C43 C44 1.373(12)
C43 P2 1.834(9)
C44 C45 1.391(13)
C44 H44 0.9300
C45 C46 1.344(14)
C45 H45 0.9300
C46 C47 1.358(15)
C46 H46 0.9300
C47 C48 1.381(15)
C47 H47 0.9300
C48 H48 0.9300
Cl1 Ru1 2.399(2)
F4 Sb1 1.848(6)
F5 Sb1 1.826(7)
F6 Sb1 1.866(6)
F7 Sb1 1.844(6)
F8 Sb1 1.844(6)
F9 Sb1 1.882(7)
N1 P1 1.638(8)
P2 Ru1 2.302(3)
Ru1 CT01 1.7288(8)
C17 F2 1.103(14)
C17 C20 1.418(2)
C16 F1 1.302(11)
C16 C18 1.420(2)
F3 C18 1.499(13)
C20 C19 1.418(2)
C20 C21 1.544(2)
C18 C19 1.4193(15)
C19 C22 1.542(2)
C21 N2 1.124(2)
N3 C22 1.122(2)
